data_4089207
loop_
_publ_author_name
'Grandl, Markus'
'Rudolf, Benjamin'
'Sun, Yu'
'Bechtel, Dominique F.'
'Pierik, Antonio J.'
'Pammer, Frank'

_publ_section_title
;
 Intramolecular N\\rightarrow B Coordination as a Stabilizing Scaffold for
 \p-Conjugated Radical Anions with Tunable Redox Potentials
;
_journal_issue 14
_journal_name_full Organometallics
_journal_page_first 2527
_journal_paper_doi 10.1021/acs.organomet.6b00916
_journal_volume 36
_journal_year 2017
_chemical_formula_sum 'C27 H20 B F10 N'
_chemical_formula_weight 559.25
_space_group_crystal_system triclinic
_space_group_IT_number 2
_space_group_name_Hall '-P 1'
_space_group_name_H-M_alt 'P -1'
_atom_sites_solution_hydrogens geom
_atom_sites_solution_primary direct
_atom_sites_solution_secondary difmap
_audit_creation_method SHELXL-2014/7
_cell_angle_alpha 104.421(5)
_cell_angle_beta 105.505(5)
_cell_angle_gamma 113.302(6)
_cell_formula_units_Z 2
_cell_length_a 9.6899(6)
_cell_length_b 11.8206(7)
_cell_length_c 12.5661(6)
_cell_measurement_reflns_used 4344
_cell_measurement_temperature 150(2)
_cell_measurement_theta_max 28.8690
_cell_measurement_theta_min 3.3920
_cell_volume 1166.98(16)
_computing_cell_refinement 'CrysAlisPro 1.171.38.41 (Rigaku OD, 2015)'
_computing_data_collection 'CrysAlisPro 1.171.38.41 (Rigaku OD, 2015)'
_computing_data_reduction 'CrysAlisPro 1.171.38.41 (Rigaku OD, 2015)'
_computing_structure_refinement 'SHELXL-2014/7 (Sheldrick, 2014)'
_computing_structure_solution 'SIR92 (Giacovazzo et al., 1994)'
_diffrn_ambient_temperature 150(2)
_diffrn_detector_area_resol_mean 10.3385
_diffrn_measured_fraction_theta_full 0.999
_diffrn_measured_fraction_theta_max 0.848
_diffrn_measurement_device_type 'SuperNova, Dual, Cu at zero, Atlas'
_diffrn_measurement_method '\w scans'
_diffrn_radiation_type 'Mo K\a'
_diffrn_radiation_wavelength 0.71073
_diffrn_reflns_av_R_equivalents 0.0253
_diffrn_reflns_av_unetI/netI 0.0475
_diffrn_reflns_Laue_measured_fraction_full 0.999
_diffrn_reflns_Laue_measured_fraction_max 0.848
_diffrn_reflns_limit_h_max 12
_diffrn_reflns_limit_h_min -9
_diffrn_reflns_limit_k_max 14
_diffrn_reflns_limit_k_min -14
_diffrn_reflns_limit_l_max 12
_diffrn_reflns_limit_l_min -16
_diffrn_reflns_number 11000
_diffrn_reflns_point_group_measured_fraction_full 0.999
_diffrn_reflns_point_group_measured_fraction_max 0.848
_diffrn_reflns_theta_full 25.242
_diffrn_reflns_theta_max 29.439
_diffrn_reflns_theta_min 2.828
_diffrn_source 'micro-focus sealed X-ray tube'
_exptl_absorpt_coefficient_mu 0.148
_exptl_absorpt_correction_T_max 1.00000
_exptl_absorpt_correction_T_min 0.87929
_exptl_absorpt_correction_type multi-scan
_exptl_absorpt_process_details
;
CrysAlisPro 1.171.38.41 (Rigaku Oxford Diffraction, 2015)
Empirical absorption correction using spherical harmonics,
 implemented in SCALE3 ABSPACK scaling algorithm.
;
_exptl_crystal_colour yellow
_exptl_crystal_density_diffrn 1.592
_exptl_crystal_description 'transparent prsim'
_exptl_crystal_F_000 568
_exptl_crystal_size_max 0.282
_exptl_crystal_size_mid 0.120
_exptl_crystal_size_min 0.104
_refine_diff_density_max 0.330
_refine_diff_density_min -0.275
_refine_diff_density_rms 0.057
_refine_ls_extinction_method none
_refine_ls_goodness_of_fit_ref 1.030
_refine_ls_hydrogen_treatment constr
_refine_ls_matrix_type full
_refine_ls_number_parameters 355
_refine_ls_number_reflns 5494
_refine_ls_number_restraints 0
_refine_ls_restrained_S_all 1.030
_refine_ls_R_factor_all 0.0686
_refine_ls_R_factor_gt 0.0474
_refine_ls_shift/su_max 0.000
_refine_ls_shift/su_mean 0.000
_refine_ls_structure_factor_coef Fsqd
_refine_ls_weighting_details 'w=1/[\s^2^(Fo^2^)+(0.0346P)^2^+0.7001P] where P=(Fo^2^+2Fc^2^)/3'
_refine_ls_weighting_scheme calc
_refine_ls_wR_factor_gt 0.0955
_refine_ls_wR_factor_ref 0.1099
_reflns_Friedel_coverage 0.000
_reflns_number_gt 4155
_reflns_number_total 5494
_reflns_threshold_expression 'I > 2\s(I)'
_cod_data_source_file om6b00916_si_002.cif
_cod_data_source_block shelx
_cod_original_cell_volume 1166.97(16)
_cod_database_code 4089207
_shelx_shelxl_version_number 2014/7
_shelx_space_group_comment
;
The symmetry employed for this shelxl refinement is uniquely defined
by the following loop, which should always be used as a source of
symmetry information in preference to the above space-group names.
They are only intended as comments.
;
_shelx_estimated_absorpt_t_min 0.959
_shelx_estimated_absorpt_t_max 0.985

loop_
_space_group_symop_operation_xyz
'x, y, z'
'-x, -y, -z'

loop_
_atom_site_label
_atom_site_type_symbol
_atom_site_fract_x
_atom_site_fract_y
_atom_site_fract_z
_atom_site_U_iso_or_equiv
_atom_site_adp_type
_atom_site_occupancy
_atom_site_site_symmetry_order
_atom_site_calc_flag
_atom_site_refinement_flags_posn
_atom_site_refinement_flags_adp
C1 C 1.2150(2) 0.48423(18) 0.79344(16) 0.0187(4) Uani 1 1 d . .
C2 C 1.3450(2) 0.5075(2) 0.75841(17) 0.0238(4) Uani 1 1 d . .
H2 H 1.3218 0.4648 0.6760 0.029 Uiso 1 1 calc R U
C3 C 1.5077(2) 0.5917(2) 0.84128(18) 0.0271(4) Uani 1 1 d . .
H3 H 1.5943 0.6057 0.8153 0.032 Uiso 1 1 calc R U
C4 C 1.5444(2) 0.6557(2) 0.96216(18) 0.0260(4) Uani 1 1 d . .
H4 H 1.6558 0.7146 1.0185 0.031 Uiso 1 1 calc R U
C5 C 1.4185(2) 0.63328(19) 0.99987(17) 0.0221(4) Uani 1 1 d . .
H5 H 1.4431 0.6759 1.0826 0.026 Uiso 1 1 calc R U
C6 C 1.2543(2) 0.54768(19) 0.91638(16) 0.0186(4) Uani 1 1 d . .
C7 C 1.0362(2) 0.39645(18) 0.70506(15) 0.0188(4) Uani 1 1 d . .
H7 H 1.0346 0.4000 0.6261 0.023 Uiso 1 1 calc R U
C8 C 0.9720(2) 0.24542(19) 0.68436(17) 0.0227(4) Uani 1 1 d . .
H8 H 0.8510 0.1951 0.6326 0.027 Uiso 1 1 calc R U
C9 C 0.9961(3) 0.2174(2) 0.79883(18) 0.0263(4) Uani 1 1 d . .
H9A H 0.9571 0.1213 0.7773 0.039 Uiso 1 1 calc R U
H9B H 0.9332 0.2440 0.8389 0.039 Uiso 1 1 calc R U
H9C H 1.1133 0.2691 0.8535 0.039 Uiso 1 1 calc R U
C10 C 1.0531(3) 0.1871(2) 0.61521(19) 0.0313(5) Uani 1 1 d . .
H10A H 0.9981 0.0894 0.5904 0.047 Uiso 1 1 calc R U
H10B H 1.1699 0.2268 0.6673 0.047 Uiso 1 1 calc R U
H10C H 1.0433 0.2079 0.5437 0.047 Uiso 1 1 calc R U
C11 C 1.0163(2) 0.62724(18) 0.75151(15) 0.0179(4) Uani 1 1 d . .
C12 C 1.1039(2) 0.67537(19) 0.68623(15) 0.0199(4) Uani 1 1 d . .
C13 C 1.1589(2) 0.8027(2) 0.68723(16) 0.0225(4) Uani 1 1 d . .
C14 C 1.1305(2) 0.89276(19) 0.75731(17) 0.0250(4) Uani 1 1 d . .
C15 C 1.0453(3) 0.8525(2) 0.82454(17) 0.0253(4) Uani 1 1 d . .
C16 C 0.9903(2) 0.72331(19) 0.81918(16) 0.0212(4) Uani 1 1 d . .
C17 C 0.7368(2) 0.38446(18) 0.65477(15) 0.0165(4) Uani 1 1 d . .
C18 C 0.6237(2) 0.26777(19) 0.65710(16) 0.0200(4) Uani 1 1 d . .
C19 C 0.4588(2) 0.19082(19) 0.57976(17) 0.0232(4) Uani 1 1 d . .
C20 C 0.3963(2) 0.2276(2) 0.49104(16) 0.0227(4) Uani 1 1 d . .
C21 C 0.5016(2) 0.33927(19) 0.48117(15) 0.0187(4) Uani 1 1 d . .
C22 C 0.6657(2) 0.41454(18) 0.56116(15) 0.0169(4) Uani 1 1 d . .
C23 C 1.1221(2) 0.52321(18) 0.95810(15) 0.0174(4) Uani 1 1 d . .
C24 C 0.8520(2) 0.46755(18) 0.92485(15) 0.0181(4) Uani 1 1 d . .
H24 H 0.7457 0.4456 0.8724 0.022 Uiso 1 1 calc R U
N1 N 0.96786(18) 0.48779(15) 0.88225(13) 0.0171(3) Uani 1 1 d . .
F12 F 1.13670(15) 0.59598(11) 0.61131(10) 0.0274(3) Uani 1 1 d . .
F13 F 1.24044(15) 0.83827(12) 0.61914(10) 0.0317(3) Uani 1 1 d . .
F14 F 1.18465(16) 1.01717(12) 0.76058(12) 0.0369(3) Uani 1 1 d . .
F15 F 1.01555(17) 0.93838(13) 0.89406(12) 0.0401(3) Uani 1 1 d . .
F16 F 0.90057(15) 0.69113(12) 0.88454(11) 0.0300(3) Uani 1 1 d . .
F18 F 0.67319(14) 0.22338(11) 0.74144(10) 0.0267(3) Uani 1 1 d . .
F19 F 0.36006(15) 0.08124(12) 0.59064(11) 0.0357(3) Uani 1 1 d . .
F20 F 0.23704(14) 0.15490(12) 0.41452(10) 0.0317(3) Uani 1 1 d . .
F21 F 0.44433(14) 0.37517(11) 0.39313(9) 0.0252(3) Uani 1 1 d . .
F22 F 0.75603(13) 0.52130(11) 0.54175(9) 0.0216(2) Uani 1 1 d . .
B1 B 0.9357(3) 0.4710(2) 0.74190(17) 0.0176(4) Uani 1 1 d . .
C25 C 0.5213(3) 0.9576(2) 0.95863(17) 0.0272(5) Uani 1 1 d . .
H25A H 0.4214 0.8689 0.9069 0.033 Uiso 1 1 calc R U
H25B H 0.6049 0.9423 1.0083 0.033 Uiso 1 1 calc R U
C26 C 0.5872(3) 1.0202(2) 0.87868(19) 0.0333(5) Uani 1 1 d . .
H26A H 0.5057 1.0389 0.8313 0.040 Uiso 1 1 calc R U
H26B H 0.6899 1.1071 0.9302 0.040 Uiso 1 1 calc R U
C27 C 0.6227(3) 0.9316(3) 0.7929(2) 0.0449(6) Uani 1 1 d . .
H27A H 0.7093 0.9181 0.8393 0.067 Uiso 1 1 calc R U
H27B H 0.6595 0.9750 0.7411 0.067 Uiso 1 1 calc R U
H27C H 0.5223 0.8445 0.7429 0.067 Uiso 1 1 calc R U

loop_
_atom_site_aniso_label
_atom_site_aniso_U_11
_atom_site_aniso_U_22
_atom_site_aniso_U_33
_atom_site_aniso_U_23
_atom_site_aniso_U_13
_atom_site_aniso_U_12
C1 0.0200(10) 0.0181(9) 0.0230(9) 0.0122(7) 0.0100(7) 0.0108(8)
C2 0.0241(10) 0.0304(11) 0.0247(10) 0.0152(8) 0.0132(8) 0.0159(9)
C3 0.0216(10) 0.0386(12) 0.0318(11) 0.0220(9) 0.0158(8) 0.0167(10)
C4 0.0185(10) 0.0305(11) 0.0296(11) 0.0175(9) 0.0075(8) 0.0109(9)
C5 0.0201(10) 0.0231(10) 0.0223(9) 0.0120(8) 0.0070(8) 0.0094(8)
C6 0.0187(9) 0.0202(9) 0.0210(9) 0.0122(7) 0.0091(7) 0.0104(8)
C7 0.0169(9) 0.0204(9) 0.0173(9) 0.0081(7) 0.0064(7) 0.0076(8)
C8 0.0238(10) 0.0205(10) 0.0232(10) 0.0085(8) 0.0080(8) 0.0116(8)
C9 0.0270(11) 0.0219(10) 0.0313(11) 0.0153(8) 0.0096(8) 0.0120(9)
C10 0.0346(12) 0.0274(11) 0.0351(12) 0.0101(9) 0.0142(9) 0.0196(10)
C11 0.0140(9) 0.0201(9) 0.0155(9) 0.0073(7) 0.0027(7) 0.0070(8)
C12 0.0189(9) 0.0196(9) 0.0170(9) 0.0059(7) 0.0044(7) 0.0086(8)
C13 0.0189(10) 0.0249(10) 0.0226(10) 0.0137(8) 0.0079(8) 0.0078(8)
C14 0.0246(11) 0.0178(10) 0.0306(11) 0.0136(8) 0.0077(8) 0.0086(9)
C15 0.0280(11) 0.0227(10) 0.0277(10) 0.0088(8) 0.0114(8) 0.0156(9)
C16 0.0184(10) 0.0236(10) 0.0232(10) 0.0125(8) 0.0093(8) 0.0096(8)
C17 0.0175(9) 0.0170(9) 0.0163(9) 0.0070(7) 0.0079(7) 0.0090(8)
C18 0.0218(10) 0.0221(10) 0.0186(9) 0.0110(7) 0.0085(7) 0.0113(8)
C19 0.0219(10) 0.0175(9) 0.0271(10) 0.0119(8) 0.0116(8) 0.0043(8)
C20 0.0158(9) 0.0233(10) 0.0200(9) 0.0044(8) 0.0038(7) 0.0065(8)
C21 0.0216(10) 0.0222(10) 0.0154(9) 0.0087(7) 0.0066(7) 0.0134(8)
C22 0.0188(9) 0.0159(9) 0.0178(9) 0.0076(7) 0.0099(7) 0.0080(8)
C23 0.0178(9) 0.0156(9) 0.0167(9) 0.0065(7) 0.0056(7) 0.0071(8)
C24 0.0159(9) 0.0180(9) 0.0195(9) 0.0080(7) 0.0057(7) 0.0084(8)
N1 0.0162(8) 0.0170(8) 0.0176(7) 0.0084(6) 0.0056(6) 0.0078(6)
F12 0.0384(7) 0.0245(6) 0.0262(6) 0.0121(5) 0.0207(5) 0.0157(6)
F13 0.0351(7) 0.0304(7) 0.0366(7) 0.0221(5) 0.0210(6) 0.0132(6)
F14 0.0438(8) 0.0218(6) 0.0512(8) 0.0218(6) 0.0216(6) 0.0161(6)
F15 0.0543(9) 0.0296(7) 0.0543(8) 0.0183(6) 0.0329(7) 0.0290(7)
F16 0.0371(7) 0.0320(7) 0.0410(7) 0.0213(5) 0.0284(6) 0.0229(6)
F18 0.0269(6) 0.0247(6) 0.0271(6) 0.0174(5) 0.0075(5) 0.0097(5)
F19 0.0254(7) 0.0277(7) 0.0409(7) 0.0204(6) 0.0090(5) 0.0004(5)
F20 0.0166(6) 0.0336(7) 0.0291(6) 0.0103(5) 0.0019(5) 0.0044(5)
F21 0.0246(6) 0.0309(6) 0.0204(6) 0.0134(5) 0.0055(4) 0.0145(5)
F22 0.0206(6) 0.0224(6) 0.0220(5) 0.0140(4) 0.0084(4) 0.0080(5)
B1 0.0173(10) 0.0194(10) 0.0154(10) 0.0096(8) 0.0058(8) 0.0077(9)
C25 0.0275(11) 0.0223(10) 0.0260(10) 0.0088(8) 0.0077(8) 0.0097(9)
C26 0.0330(12) 0.0299(12) 0.0318(12) 0.0108(9) 0.0132(9) 0.0119(10)
C27 0.0433(15) 0.0447(15) 0.0437(14) 0.0122(11) 0.0243(12) 0.0184(13)

loop_
_atom_type_symbol
_atom_type_description
_atom_type_scat_dispersion_real
_atom_type_scat_dispersion_imag
_atom_type_scat_source
C C 0.0033 0.0016 'International Tables Vol C Tables 4.2.6.8 and 6.1.1.4'
H H 0.0000 0.0000 'International Tables Vol C Tables 4.2.6.8 and 6.1.1.4'
N N 0.0061 0.0033 'International Tables Vol C Tables 4.2.6.8 and 6.1.1.4'
F F 0.0171 0.0103 'International Tables Vol C Tables 4.2.6.8 and 6.1.1.4'
B B 0.0013 0.0007 'International Tables Vol C Tables 4.2.6.8 and 6.1.1.4'

loop_
_geom_angle_atom_site_label_1
_geom_angle_atom_site_label_2
_geom_angle_atom_site_label_3
_geom_angle
_geom_angle_site_symmetry_1
_geom_angle_site_symmetry_3
C2 C1 C6 117.67(17) . .
C2 C1 C7 122.82(17) . .
C6 C1 C7 119.50(17) . .
C3 C2 C1 121.39(18) . .
C3 C2 H2 119.3 . .
C1 C2 H2 119.3 . .
C2 C3 C4 120.27(19) . .
C2 C3 H3 119.9 . .
C4 C3 H3 119.9 . .
C5 C4 C3 119.69(19) . .
C5 C4 H4 120.2 . .
C3 C4 H4 120.2 . .
C4 C5 C6 120.06(18) . .
C4 C5 H5 120.0 . .
C6 C5 H5 120.0 . .
C5 C6 C1 120.91(18) . .
C5 C6 C23 119.41(16) . .
C1 C6 C23 119.68(16) . .
C1 C7 C8 111.67(15) . .
C1 C7 B1 107.77(14) . .
C8 C7 B1 120.34(16) . .
C1 C7 H7 105.3 . .
C8 C7 H7 105.3 . .
B1 C7 H7 105.3 . .
C10 C8 C9 108.51(16) . .
C10 C8 C7 110.35(17) . .
C9 C8 C7 115.39(15) . .
C10 C8 H8 107.4 . .
C9 C8 H8 107.4 . .
C7 C8 H8 107.4 . .
C8 C9 H9A 109.5 . .
C8 C9 H9B 109.5 . .
H9A C9 H9B 109.5 . .
C8 C9 H9C 109.5 . .
H9A C9 H9C 109.5 . .
H9B C9 H9C 109.5 . .
C8 C10 H10A 109.5 . .
C8 C10 H10B 109.5 . .
H10A C10 H10B 109.5 . .
C8 C10 H10C 109.5 . .
H10A C10 H10C 109.5 . .
H10B C10 H10C 109.5 . .
C16 C11 C12 112.02(17) . .
C16 C11 B1 122.66(17) . .
C12 C11 B1 125.08(16) . .
F12 C12 C13 113.99(17) . .
F12 C12 C11 121.28(17) . .
C13 C12 C11 124.68(18) . .
F13 C13 C14 120.09(18) . .
F13 C13 C12 119.82(17) . .
C14 C13 C12 120.09(18) . .
F14 C14 C13 120.94(19) . .
F14 C14 C15 120.58(18) . .
C13 C14 C15 118.47(18) . .
F15 C15 C14 119.87(18) . .
F15 C15 C16 120.75(19) . .
C14 C15 C16 119.38(18) . .
F16 C16 C15 114.88(17) . .
F16 C16 C11 119.75(17) . .
C15 C16 C11 125.34(18) . .
C18 C17 C22 112.22(16) . .
C18 C17 B1 125.13(15) . .
C22 C17 B1 122.39(16) . .
F18 C18 C19 114.93(17) . .
F18 C18 C17 119.79(16) . .
C19 C18 C17 125.27(17) . .
F19 C19 C20 120.01(17) . .
F19 C19 C18 120.56(17) . .
C20 C19 C18 119.43(18) . .
F20 C20 C21 120.67(17) . .
F20 C20 C19 120.83(18) . .
C21 C20 C19 118.48(17) . .
F21 C21 C20 119.58(16) . .
F21 C21 C22 120.07(17) . .
C20 C21 C22 120.35(16) . .
F22 C22 C21 114.59(15) . .
F22 C22 C17 121.21(16) . .
C21 C22 C17 124.20(17) . .
N1 C23 C24 117.81(17) . 2_767
N1 C23 C6 120.77(15) . .
C24 C23 C6 121.41(16) 2_767 .
N1 C24 C23 123.70(16) . 2_767
N1 C24 H24 118.2 . .
C23 C24 H24 118.2 2_767 .
C24 N1 C23 118.47(15) . .
C24 N1 B1 123.87(14) . .
C23 N1 B1 117.66(15) . .
C7 B1 C17 113.19(15) . .
C7 B1 N1 104.29(13) . .
C17 B1 N1 110.52(15) . .
C7 B1 C11 113.10(16) . .
C17 B1 C11 111.08(14) . .
N1 B1 C11 104.04(13) . .
C25 C25 C26 113.8(2) 2_677 .
C25 C25 H25A 108.8 2_677 .
C26 C25 H25A 108.8 . .
C25 C25 H25B 108.8 2_677 .
C26 C25 H25B 108.8 . .
H25A C25 H25B 107.7 . .
C27 C26 C25 113.1(2) . .
C27 C26 H26A 109.0 . .
C25 C26 H26A 109.0 . .
C27 C26 H26B 109.0 . .
C25 C26 H26B 109.0 . .
H26A C26 H26B 107.8 . .
C26 C27 H27A 109.5 . .
C26 C27 H27B 109.5 . .
H27A C27 H27B 109.5 . .
C26 C27 H27C 109.5 . .
H27A C27 H27C 109.5 . .
H27B C27 H27C 109.5 . .

loop_
_geom_bond_atom_site_label_1
_geom_bond_atom_site_label_2
_geom_bond_distance
_geom_bond_site_symmetry_2
C1 C2 1.392(3) .
C1 C6 1.406(3) .
C1 C7 1.513(2) .
C2 C3 1.388(3) .
C2 H2 0.9500 .
C3 C4 1.390(3) .
C3 H3 0.9500 .
C4 C5 1.378(3) .
C4 H4 0.9500 .
C5 C6 1.401(3) .
C5 H5 0.9500 .
C6 C23 1.463(3) .
C7 C8 1.564(3) .
C7 B1 1.630(3) .
C7 H7 1.0000 .
C8 C10 1.531(3) .
C8 C9 1.534(3) .
C8 H8 1.0000 .
C9 H9A 0.9800 .
C9 H9B 0.9800 .
C9 H9C 0.9800 .
C10 H10A 0.9800 .
C10 H10B 0.9800 .
C10 H10C 0.9800 .
C11 C16 1.391(3) .
C11 C12 1.393(3) .
C11 B1 1.653(3) .
C12 F12 1.351(2) .
C12 C13 1.379(3) .
C13 F13 1.346(2) .
C13 C14 1.371(3) .
C14 F14 1.337(2) .
C14 C15 1.373(3) .
C15 F15 1.342(2) .
C15 C16 1.380(3) .
C16 F16 1.361(2) .
C17 C18 1.395(3) .
C17 C22 1.398(2) .
C17 B1 1.647(3) .
C18 F18 1.354(2) .
C18 C19 1.380(3) .
C19 F19 1.338(2) .
C19 C20 1.374(3) .
C20 F20 1.338(2) .
C20 C21 1.372(3) .
C21 F21 1.343(2) .
C21 C22 1.382(3) .
C22 F22 1.346(2) .
C23 N1 1.364(2) .
C23 C24 1.392(2) 2_767
C24 N1 1.333(2) .
C24 C23 1.392(2) 2_767
C24 H24 0.9500 .
N1 B1 1.652(2) .
C25 C25 1.515(4) 2_677
C25 C26 1.518(3) .
C25 H25A 0.9900 .
C25 H25B 0.9900 .
C26 C27 1.516(3) .
C26 H26A 0.9900 .
C26 H26B 0.9900 .
C27 H27A 0.9800 .
C27 H27B 0.9800 .
C27 H27C 0.9800 .
